data_1576284
loop_
_publ_author_name
'Kamin, Ashlyn A.'
'Schuster, Nathaniel J.'
'Xie, Haomiao'
'Le, Phuong H.'
'Snook, Kathleen M.'
'Krajewski, Sebastian'
'Kaminsky, Werner'
'Farha, Omar K.'
'Jasti, Ramesh'
'Xiao, Dianne J.'

_publ_section_title
;
 Permanently porous cycloparaphenylene nanohoops <i>via</i> supramolecular
 engineering.
;
_journal_name_full 'Chemical science'
_journal_paper_doi 10.1039/d5sc07685d
_journal_year 2025
_chemical_formula_moiety 'C74 H44 F4 O6, [+ solvents]'
_chemical_formula_sum 'C74 H44 F4 O6'
_chemical_formula_weight 1105.15
_chemical_name_systematic 4F2MeOcat-10CPP
_space_group_crystal_system monoclinic
_space_group_IT_number 14
_space_group_name_Hall '-P 2ybc'
_space_group_name_H-M_alt 'P 1 21/c 1'
_atom_sites_solution_hydrogens geom
_audit_creation_date 2025-08-12
_audit_creation_method
;
Olex2 1.5
(compiled 2025.07.13 svn.rb7424aed for OlexSys, GUI svn.r7314)
;
_audit_update_record
;
2025-09-02 deposited with the CCDC.	2025-11-14 downloaded from the CCDC.
;
_cell_angle_alpha 90
_cell_angle_beta 93.239(9)
_cell_angle_gamma 90
_cell_formula_units_Z 2
_cell_length_a 16.6117(12)
_cell_length_b 6.2942(7)
_cell_length_c 34.054(4)
_cell_measurement_reflns_used 4820
_cell_measurement_temperature 293(2)
_cell_measurement_theta_max 0.8250
_cell_measurement_theta_min 0.0430
_cell_volume 3554.9(6)
_computing_cell_refinement 'CrysAlisPro 1.171.44.98a (Rigaku OD, 2025)'
_computing_data_collection 'CrysAlisPro system (CCD 44.98a 64-bit (release 07-03-2025))'
_computing_data_reduction 'CrysAlisPro 1.171.44.98a (Rigaku OD, 2025)'
_computing_molecular_graphics 'Olex2 1.5 (Dolomanov et al., 2009)'
_computing_publication_material 'Olex2 1.5 (Dolomanov et al., 2009)'
_computing_structure_refinement 'SHELXL 2019/3 (Sheldrick, 2015)'
_computing_structure_solution 'SHELXT 2018/2 (Sheldrick, 2018)'
_diffrn_ambient_temperature 293(2)
_diffrn_detector 'Hybrid Pixel Array Detector'
_diffrn_detector_area_resol_mean 10.0000
_diffrn_detector_type HyPix-ED
_diffrn_measured_fraction_theta_full 0.989
_diffrn_measured_fraction_theta_max 0.989
_diffrn_measurement_details
;
List of Runs (angles in degrees, time in seconds):

  # Type    Start    End  Width  t~exp~   \w     \q     \k     \f   Frames
#--------------------------------------------------------------------------
  1  \w    -30.00  70.00   0.50    6.02    --    0.00   0.00   0.00  200
  2  \w    -70.00   0.00   0.50    6.02    --    0.00   0.00   0.00  140
  3  \w    -70.00  65.00   0.50    5.00    --    0.00   0.00   0.00  270
;
_diffrn_measurement_device 'electron diffractometer'
_diffrn_measurement_device_type 'XtaLAB Synergy-ED, HyPix-ED, electron source at 200keV'
_diffrn_measurement_method 'continuous rotation electron diffraction'
_diffrn_orient_matrix_type 'CrysAlisPro convention (1999,Acta A55,543-557)'
_diffrn_orient_matrix_UB_11 0.0015143000
_diffrn_orient_matrix_UB_12 -0.0000002000
_diffrn_orient_matrix_UB_13 0.0000423000
_diffrn_orient_matrix_UB_21 -0.0000001000
_diffrn_orient_matrix_UB_22 0.0039854000
_diffrn_orient_matrix_UB_23 0.0000018000
_diffrn_orient_matrix_UB_31 0.0000000000
_diffrn_orient_matrix_UB_32 -0.0000013000
_diffrn_orient_matrix_UB_33 0.0007370000
_diffrn_radiation_monochromator none
_diffrn_radiation_probe electron
_diffrn_radiation_type electron
_diffrn_radiation_wavelength 0.0251
_diffrn_reflns_av_R_equivalents 0.1946
_diffrn_reflns_av_unetI/netI 0.1714
_diffrn_reflns_Laue_measured_fraction_full 0.989
_diffrn_reflns_Laue_measured_fraction_max 0.989
_diffrn_reflns_limit_h_max 19
_diffrn_reflns_limit_h_min -19
_diffrn_reflns_limit_k_max 7
_diffrn_reflns_limit_k_min -7
_diffrn_reflns_limit_l_max 39
_diffrn_reflns_limit_l_min -39
_diffrn_reflns_number 35130
_diffrn_reflns_point_group_measured_fraction_full 0.989
_diffrn_reflns_point_group_measured_fraction_max 0.989
_diffrn_reflns_theta_full 0.825
_diffrn_reflns_theta_max 0.825
_diffrn_reflns_theta_min 0.042
_diffrn_source 'electron diffractometer'
_diffrn_source_type 'JEOL JSM-2300ED, LaB6'
_exptl_absorpt_coefficient_mu 0.000
_exptl_absorpt_correction_T_max 1.00000
_exptl_absorpt_correction_T_min 0.83410
_exptl_absorpt_correction_type multi-scan
_exptl_absorpt_process_details
;
CrysAlisPro 1.171.44.98a (Rigaku Oxford Diffraction, 2025)
Empirical absorption correction using spherical harmonics,
implemented in SCALE3 ABSPACK scaling algorithm.
;
_exptl_crystal_colour colourless
_exptl_crystal_colour_primary colourless
_exptl_crystal_density_diffrn 1.032
_exptl_crystal_description needle
_exptl_crystal_F_000 456
_exptl_crystal_size_max 0.001
_exptl_crystal_size_mid 0.0005
_exptl_crystal_size_min 0.0004
_refine_diff_density_max 0.137
_refine_diff_density_min -0.173
_refine_diff_density_rms 0.043
_refine_ls_extinction_coef 339(17)
_refine_ls_extinction_expression Fc^*^=kFc[1+0.001xFc^2^\l^3^/sin(2\q)]^-1/4^
_refine_ls_extinction_method 'SHELXL-2019/2 (Sheldrick 2019)'
_refine_ls_goodness_of_fit_ref 1.219
_refine_ls_hydrogen_treatment constr
_refine_ls_matrix_type full
_refine_ls_number_parameters 401
_refine_ls_number_reflns 5556
_refine_ls_number_restraints 357
_refine_ls_restrained_S_all 1.187
_refine_ls_R_factor_all 0.2252
_refine_ls_R_factor_gt 0.1769
_refine_ls_shift/su_max 0.000
_refine_ls_shift/su_mean 0.000
_refine_ls_structure_factor_coef Fsqd
_refine_ls_weighting_details 'w=1/[\s^2^(Fo^2^)+(0.2000P)^2^] where P=(Fo^2^+2Fc^2^)/3'
_refine_ls_weighting_scheme calc
_refine_ls_wR_factor_gt 0.4212
_refine_ls_wR_factor_ref 0.4630
_reflns_Friedel_coverage 0.000
_reflns_number_gt 2524
_reflns_number_total 5556
_reflns_threshold_expression 'I > 2\s(I)'
_cod_data_source_file d5sc07685d2.cif
_cod_data_source_block 4f2meocat-10cpp
_cod_database_code 1576284
_shelx_shelxl_version_number 2019/3
_chemical_oxdiff_formula 'C F O'
_diffrn_oxdiff_scatteringfactors_ed
;
UCLA (2022) https://srv.mbi.ucla.edu/faes/data
;
_shelx_space_group_comment
;
The symmetry employed for this shelxl refinement is uniquely defined
by the following loop, which should always be used as a source of
symmetry information in preference to the above space-group names.
They are only intended as comments.
;
_diffrn_oxdiff_digest_creation
;
CAP 1.171.44.98a, AC 1.5-ac7-014
;
_olex2_refinement_description
;
1. Fixed Uiso
 At 1.2 times of:
  All C(H) groups
 At 1.5 times of:
  All C(H,H,H) groups
2. Rigid body (RIGU) restrains
 All non-hydrogen atoms
 with sigma for 1-2 distances of 0.004 and sigma for 1-3 distances of 0.004
3. Others
 Sof(H29)=Sof(O69)=Sof(C76)=Sof(H76B)=Sof(H76A)=Sof(H76C)=1-FVAR(1)
 Sof(H26)=Sof(O58)=Sof(C75)=Sof(H75A)=Sof(H75C)=Sof(H75B)=FVAR(1)
4.a Aromatic/amide H refined with riding coordinates:
 C2(H2), C8(H8), C12(H12), C13(H13), C18(H18), C20(H20), C21(H21), C25(H25),
 C26(H26), C29(H29), C31(H31), C32(H32), C35(H35), C39(H39), C41(H41), C44(H44),
  C48(H48), C52(H52), C66(H66), C74(H74)
4.b Idealised Me refined as rotating group:
 C75(H75A,H75C,H75B), C76(H76B,H76A,H76C)
;
_smtbx_masks_void_probe_radius 1.2
_smtbx_masks_void_truncation_radius 1.2
_olex2_submission_special_instructions 'No special instructions were received'
_oxdiff_exptl_absorpt_empirical_details
;
Empirical correction (ABSPACK) includes:
- Absorption correction using spherical harmonics
- Frame scaling
;
_oxdiff_exptl_absorpt_empirical_full_max 2.883
_oxdiff_exptl_absorpt_empirical_full_min 0.482

loop_
_space_group_symop_operation_xyz
'x, y, z'
'-x, y+1/2, -z+1/2'
'-x, -y, -z'
'x, -y-1/2, z-1/2'

loop_
_atom_site_label
_atom_site_type_symbol
_atom_site_fract_x
_atom_site_fract_y
_atom_site_fract_z
_atom_site_U_iso_or_equiv
_atom_site_adp_type
_atom_site_occupancy
_atom_site_site_symmetry_order
_atom_site_calc_flag
_atom_site_refinement_flags_posn
_atom_site_refinement_flags_adp
_atom_site_refinement_flags_occupancy
_atom_site_disorder_assembly
_atom_site_disorder_group
F56 F 0.6211(6) 0.9435(14) 0.3580(3) 0.132(3) Uani 1 1 d . . . . .
F73 F 0.7421(6) 1.0096(14) 0.4079(3) 0.134(3) Uani 1 1 d . . . . .
O6 O 0.7460(5) 0.3523(15) 0.3060(3) 0.115(3) Uani 1 1 d . . . . .
O47 O 0.8770(4) 0.4114(13) 0.3623(3) 0.110(3) Uani 1 1 d . . . . .
C1 C 0.4342(5) 0.5007(12) 0.2980(2) 0.080(2) Uani 1 1 d . . . . .
C2 C 0.2409(5) 0.2343(14) 0.3188(3) 0.100(3) Uani 1 1 d . . . . .
H2 H 0.217659 0.100195 0.316490 0.119 Uiso 1 1 calc R U . . .
C3 C 0.7476(5) 0.5127(13) 0.3315(3) 0.092(2) Uani 1 1 d . . . . .
C4 C 0.8596(4) 0.6965(12) 0.4272(3) 0.093(2) Uani 1 1 d . . . . .
C8 C 0.4910(5) 0.3431(11) 0.3119(3) 0.098(3) Uani 1 1 d . . . . .
H8 H 0.473112 0.207442 0.317882 0.117 Uiso 1 1 calc R U . . .
C9 C 0.6836(6) 0.8238(12) 0.3567(3) 0.099(2) Uani 1 1 d . . . . .
C12 C 0.5695(5) 0.3889(14) 0.3164(3) 0.101(3) Uani 1 1 d . . . . .
H12 H 0.605058 0.278683 0.322992 0.121 Uiso 1 1 calc R U . . .
C13 C 0.9020(5) 0.5110(15) 0.6107(3) 0.108(3) Uani 1 1 d . . . . .
H13 H 0.921860 0.399609 0.626388 0.129 Uiso 1 1 calc R U . . .
C15 C 0.8122(5) 0.5410(14) 0.3586(3) 0.109(3) Uani 1 1 d . . . . .
C16 C 0.7458(6) 0.8510(13) 0.3851(3) 0.100(2) Uani 1 1 d . . . . .
C18 C 0.8886(5) 0.8779(13) 0.4456(3) 0.102(3) Uani 1 1 d . . . . .
H18 H 0.893121 1.001258 0.430860 0.123 Uiso 1 1 calc R U . . .
C20 C 0.1300(5) 0.1284(13) 0.4307(3) 0.104(3) Uani 1 1 d . . . . .
H20 H 0.133765 -0.004857 0.442495 0.125 Uiso 1 1 calc R U . . .
C21 C 0.5488(5) 0.7312(14) 0.2924(3) 0.095(2) Uani 1 1 d . . . . .
H21 H 0.570003 0.856303 0.282775 0.114 Uiso 1 1 calc R U . . .
C23 C 0.6810(5) 0.6488(13) 0.3314(3) 0.093(2) Uani 1 1 d . . . . .
C24 C 0.8107(5) 0.2175(13) 0.3090(3) 0.093(2) Uani 1 1 d . . . . .
C25 C 0.9111(5) 0.8826(14) 0.4848(3) 0.101(3) Uani 1 1 d . . . . .
H25 H 0.930064 1.007675 0.496569 0.121 Uiso 1 1 calc R U . . .
C26 C 0.8758(6) -0.0954(14) 0.2869(3) 0.112(3) Uani 1 1 d . . . . .
H26 H 0.873800 -0.214705 0.270745 0.135 Uiso 0.61(2) 1 calc R U P A 1
C29 C 0.9404(6) -0.0747(14) 0.3129(3) 0.107(3) Uani 1 1 d . . . . .
H29 H 0.984114 -0.167048 0.313116 0.128 Uiso 0.39(2) 1 calc R U P A 2
C31 C 0.8622(5) 0.5131(13) 0.4476(3) 0.098(2) Uani 1 1 d . . . . .
H31 H 0.849364 0.386200 0.434755 0.118 Uiso 1 1 calc R U . . .
C32 C 0.1594(6) 0.1582(15) 0.3924(3) 0.111(3) Uani 1 1 d . . . . .
H32 H 0.185855 0.046565 0.380723 0.133 Uiso 1 1 calc R U . . .
C34 C 0.8089(5) 0.6976(12) 0.3881(3) 0.095(2) Uani 1 1 d . . . . .
C35 C 0.4665(5) 0.6937(14) 0.2869(3) 0.100(3) Uani 1 1 d . . . . .
H35 H 0.432908 0.798236 0.275702 0.120 Uiso 1 1 calc R U . . .
C36 C 0.3497(5) 0.4663(11) 0.3021(3) 0.091(2) Uani 1 1 d . . . . .
C37 C 0.2025(5) 0.3855(13) 0.3416(3) 0.096(2) Uani 1 1 d . . . . .
C38 C 0.9055(4) 0.7020(13) 0.5064(3) 0.094(2) Uani 1 1 d . . . . .
C39 C 0.3087(5) 0.2692(13) 0.3002(3) 0.101(3) Uani 1 1 d . . . . .
H39 H 0.329482 0.159747 0.285494 0.121 Uiso 1 1 calc R U . . .
C40 C 0.9039(4) 0.7052(14) 0.5494(4) 0.100(2) Uani 1 1 d . . . . .
C41 C 0.9366(5) 0.0983(12) 0.3398(3) 0.091(2) Uani 1 1 d . . . . .
H41 H 0.977805 0.113213 0.359244 0.109 Uiso 1 1 calc R U . . .
C42 C 0.6008(5) 0.5870(14) 0.3121(3) 0.095(2) Uani 1 1 d . . . . .
C44 C 0.8840(5) 0.5104(13) 0.4879(3) 0.101(3) Uani 1 1 d . . . . .
H44 H 0.884258 0.383975 0.501989 0.121 Uiso 1 1 calc R U . . .
C46 C 0.1502(4) 0.3391(14) 0.3732(3) 0.097(2) Uani 1 1 d . . . . .
C48 C 0.2347(5) 0.5931(14) 0.3369(3) 0.101(3) Uani 1 1 d . . . . .
H48 H 0.205588 0.707796 0.345925 0.121 Uiso 1 1 calc R U . . .
C52 C 0.9241(5) 0.5250(15) 0.5730(3) 0.102(3) Uani 1 1 d . . . . .
H52 H 0.952933 0.414301 0.562372 0.123 Uiso 1 1 calc R U . . .
C61 C 0.8746(4) 0.2443(13) 0.3384(3) 0.088(2) Uani 1 1 d . . . . .
C66 C 0.8121(6) 0.0499(14) 0.2826(3) 0.110(3) Uani 1 1 d . . . . .
H66 H 0.771955 0.034471 0.262671 0.132 Uiso 1 1 calc R U . . .
C74 C 0.3048(5) 0.6335(13) 0.3202(3) 0.115(3) Uani 1 1 d . . . . .
H74 H 0.324710 0.771607 0.320222 0.138 Uiso 1 1 calc R U . . .
O58 O 1.0059(9) -0.191(2) 0.3133(4) 0.118(5) Uani 0.61(2) 1 d . . P A 1
C75 C 1.0173(11) -0.359(3) 0.2880(6) 0.123(7) Uani 0.61(2) 1 d . . P A 1
H75A H 1.037013 -0.305652 0.263915 0.185 Uiso 0.61(2) 1 calc R U P A 1
H75C H 0.966957 -0.430596 0.282522 0.185 Uiso 0.61(2) 1 calc R U P A 1
H75B H 1.055795 -0.455993 0.299977 0.185 Uiso 0.61(2) 1 calc R U P A 1
O69 O 0.873(2) -0.278(4) 0.2629(11) 0.176(15) Uani 0.39(2) 1 d . . P A 2
C76 C 0.937(3) -0.418(5) 0.2638(12) 0.18(2) Uani 0.39(2) 1 d . . P A 2
H76B H 0.932808 -0.516329 0.285132 0.270 Uiso 0.39(2) 1 calc R U P A 2
H76A H 0.986837 -0.340234 0.267452 0.270 Uiso 0.39(2) 1 calc R U P A 2
H76C H 0.936901 -0.494922 0.239424 0.270 Uiso 0.39(2) 1 calc R U P A 2

loop_
_atom_site_aniso_label
_atom_site_aniso_U_11
_atom_site_aniso_U_22
_atom_site_aniso_U_33
_atom_site_aniso_U_23
_atom_site_aniso_U_13
_atom_site_aniso_U_12
F56 0.144(6) 0.104(6) 0.146(8) 0.007(5) 0.000(6) 0.059(5)
F73 0.156(7) 0.081(5) 0.161(9) -0.024(5) -0.009(6) 0.016(5)
O6 0.112(5) 0.126(6) 0.106(6) -0.027(5) 0.004(4) 0.029(4)
O47 0.080(4) 0.105(5) 0.146(7) -0.041(5) 0.002(4) 0.005(3)
C1 0.099(4) 0.069(4) 0.072(5) -0.014(4) -0.003(4) 0.034(3)
C2 0.088(5) 0.087(5) 0.121(7) -0.034(5) -0.018(4) 0.017(4)
C3 0.079(4) 0.084(5) 0.115(6) -0.014(5) 0.021(4) 0.007(4)
C4 0.073(4) 0.054(4) 0.152(7) -0.013(4) 0.004(4) -0.001(3)
C8 0.098(4) 0.045(4) 0.151(8) 0.004(5) 0.012(5) 0.027(3)
C9 0.114(5) 0.060(5) 0.125(7) 0.007(4) 0.013(5) 0.024(4)
C12 0.088(4) 0.083(5) 0.134(8) 0.014(5) 0.021(5) 0.029(4)
C13 0.088(5) 0.099(6) 0.134(7) -0.030(6) -0.018(5) 0.037(5)
C15 0.076(4) 0.097(6) 0.153(8) -0.034(5) 0.008(4) -0.001(4)
C16 0.117(6) 0.060(4) 0.125(7) 0.014(4) 0.015(5) 0.001(4)
C18 0.100(5) 0.057(4) 0.151(7) -0.015(5) 0.012(5) -0.018(4)
C20 0.112(6) 0.065(5) 0.133(7) -0.044(5) -0.001(5) 0.017(4)
C21 0.108(5) 0.092(5) 0.085(6) 0.032(5) 0.004(4) 0.022(4)
C23 0.090(4) 0.084(5) 0.107(6) 0.009(4) 0.014(4) 0.016(4)
C24 0.090(5) 0.075(5) 0.114(7) -0.017(4) 0.019(4) 0.003(4)
C25 0.090(5) 0.061(4) 0.151(7) -0.046(5) 0.010(5) -0.013(4)
C26 0.138(7) 0.075(5) 0.126(8) -0.013(5) 0.010(5) 0.016(5)
C29 0.118(6) 0.088(6) 0.116(7) -0.015(5) 0.025(5) 0.007(5)
C31 0.091(5) 0.053(4) 0.148(7) -0.015(5) -0.011(5) -0.007(4)
C32 0.121(6) 0.078(5) 0.134(7) -0.058(5) 0.009(5) 0.024(5)
C34 0.098(5) 0.060(4) 0.126(6) -0.006(4) 0.016(4) -0.007(3)
C35 0.109(5) 0.095(5) 0.094(7) 0.017(5) -0.018(5) 0.032(4)
C36 0.110(4) 0.053(4) 0.109(6) -0.009(4) -0.004(4) 0.036(3)
C37 0.079(5) 0.082(5) 0.121(7) -0.046(5) -0.034(4) 0.017(4)
C38 0.063(4) 0.073(5) 0.144(6) -0.030(5) 0.001(5) -0.003(4)
C39 0.107(5) 0.080(5) 0.112(7) -0.039(5) -0.014(5) 0.019(4)
C40 0.066(4) 0.080(5) 0.152(6) -0.030(5) 0.006(5) -0.006(4)
C41 0.077(4) 0.086(5) 0.112(7) -0.010(5) 0.017(4) 0.002(4)
C42 0.089(4) 0.090(5) 0.106(7) 0.020(5) 0.008(4) 0.021(4)
C44 0.092(5) 0.062(4) 0.147(7) -0.022(5) -0.008(5) -0.002(4)
C46 0.069(4) 0.076(5) 0.144(7) -0.047(5) -0.015(4) 0.029(4)
C48 0.073(4) 0.088(5) 0.141(8) -0.030(5) -0.009(4) 0.032(4)
C52 0.081(5) 0.084(5) 0.141(7) -0.035(5) -0.002(5) 0.013(4)
C61 0.062(4) 0.090(5) 0.116(6) -0.012(4) 0.029(4) -0.003(3)
C66 0.117(6) 0.095(6) 0.118(7) -0.030(5) 0.013(5) 0.009(4)
C74 0.093(5) 0.066(5) 0.189(10) -0.029(5) 0.019(5) 0.025(4)
O58 0.138(9) 0.118(10) 0.099(10) -0.029(8) 0.002(8) 0.037(8)
C75 0.120(12) 0.115(11) 0.130(14) -0.033(9) -0.037(10) 0.052(9)
O69 0.20(2) 0.120(16) 0.21(3) -0.079(18) -0.05(2) 0.068(15)
C76 0.25(4) 0.12(2) 0.18(4) 0.02(2) 0.08(3) 0.10(2)

loop_
_atom_type_symbol
_atom_type_description
_atom_type_scat_dispersion_real
_atom_type_scat_dispersion_imag
_atom_type_scat_source
C C 0.0000 0.0000 'International Tables Vol C Tables 4.2.6.8 and 6.1.1.4'
H H 0.0000 0.0000 'International Tables Vol C Tables 4.2.6.8 and 6.1.1.4'
F F 0.0000 0.0000 'International Tables Vol C Tables 4.2.6.8 and 6.1.1.4'
O O 0.0000 0.0000 'International Tables Vol C Tables 4.2.6.8 and 6.1.1.4'

loop_
_geom_angle_atom_site_label_1
_geom_angle_atom_site_label_2
_geom_angle_atom_site_label_3
_geom_angle
_geom_angle_site_symmetry_1
_geom_angle_site_symmetry_3
_geom_angle_publ_flag
C3 O6 C24 115.8(8) . . ?
C61 O47 C15 115.2(8) . . ?
C8 C1 C36 119.5(8) . . ?
C35 C1 C8 116.0(7) . . ?
C35 C1 C36 123.6(7) . . ?
C37 C2 H2 117.6 . . ?
C39 C2 H2 117.6 . . ?
C39 C2 C37 124.8(9) . . ?
O6 C3 C15 121.2(7) . . ?
O6 C3 C23 118.4(9) . . ?
C15 C3 C23 120.3(8) . . ?
C18 C4 C34 123.6(8) . . ?
C31 C4 C18 118.3(10) . . ?
C31 C4 C34 116.9(7) . . ?
C1 C8 H8 119.7 . . ?
C12 C8 C1 120.6(8) . . ?
C12 C8 H8 119.7 . . ?
F56 C9 C16 118.4(10) . . ?
F56 C9 C23 119.1(10) . . ?
C16 C9 C23 121.6(8) . . ?
C8 C12 H12 117.9 . . ?
C8 C12 C42 124.1(8) . . ?
C42 C12 H12 117.9 . . ?
C46 C13 H13 119.1 3_666 . ?
C52 C13 H13 119.1 . . ?
C52 C13 C46 121.8(10) . 3_666 ?
O47 C15 C3 124.5(9) . . ?
O47 C15 C34 114.8(9) . . ?
C3 C15 C34 120.3(8) . . ?
F73 C16 C9 117.7(9) . . ?
F73 C16 C34 123.4(10) . . ?
C9 C16 C34 118.8(9) . . ?
C4 C18 H18 118.9 . . ?
C25 C18 C4 122.2(10) . . ?
C25 C18 H18 118.9 . . ?
C32 C20 H20 119.5 . . ?
C40 C20 H20 119.5 3_666 . ?
C40 C20 C32 121.0(10) 3_666 . ?
C35 C21 H21 119.0 . . ?
C35 C21 C42 122.1(8) . . ?
C42 C21 H21 119.0 . . ?
C3 C23 C42 121.6(8) . . ?
C9 C23 C3 119.0(8) . . ?
C9 C23 C42 118.0(7) . . ?
O6 C24 C61 121.9(8) . . ?
O6 C24 C66 117.8(9) . . ?
C66 C24 C61 120.3(8) . . ?
C18 C25 H25 120.4 . . ?
C38 C25 C18 119.1(9) . . ?
C38 C25 H25 120.4 . . ?
C29 C26 H26 117.6 . . ?
C29 C26 C66 124.7(10) . . ?
C29 C26 O69 117.3(14) . . ?
C66 C26 H26 117.6 . . ?
C66 C26 O69 117.9(15) . . ?
C26 C29 H29 122.3 . . ?
C26 C29 C41 115.5(9) . . ?
C41 C29 H29 122.3 . . ?
O58 C29 C26 125.4(11) . . ?
O58 C29 C41 119.0(11) . . ?
C4 C31 H31 119.5 . . ?
C4 C31 C44 121.1(9) . . ?
C44 C31 H31 119.5 . . ?
C20 C32 H32 119.0 . . ?
C46 C32 C20 122.0(8) . . ?
C46 C32 H32 119.0 . . ?
C15 C34 C4 125.0(8) . . ?
C15 C34 C16 118.8(9) . . ?
C16 C34 C4 115.5(8) . . ?
C1 C35 C21 120.2(7) . . ?
C1 C35 H35 119.9 . . ?
C21 C35 H35 119.9 . . ?
C1 C36 C74 117.5(7) . . ?
C39 C36 C1 126.8(7) . . ?
C39 C36 C74 113.5(8) . . ?
C2 C37 C46 125.7(9) . . ?
C2 C37 C48 112.0(9) . . ?
C48 C37 C46 120.9(8) . . ?
C25 C38 C40 122.3(9) . . ?
C25 C38 C44 120.0(10) . . ?
C44 C38 C40 116.4(9) . . ?
C2 C39 C36 122.5(8) . . ?
C2 C39 H39 118.8 . . ?
C36 C39 H39 118.8 . . ?
C20 C40 C38 121.9(10) 3_666 . ?
C20 C40 C52 114.8(11) 3_666 . ?
C52 C40 C38 122.4(9) . . ?
C29 C41 H41 118.5 . . ?
C61 C41 C29 123.1(9) . . ?
C61 C41 H41 118.5 . . ?
C12 C42 C21 114.7(8) . . ?
C12 C42 C23 121.5(7) . . ?
C21 C42 C23 123.4(8) . . ?
C31 C44 C38 118.6(10) . . ?
C31 C44 H44 120.7 . . ?
C38 C44 H44 120.7 . . ?
C13 C46 C37 124.1(9) 3_666 . ?
C32 C46 C13 116.2(10) . 3_666 ?
C32 C46 C37 119.0(7) . . ?
C37 C48 H48 118.0 . . ?
C74 C48 C37 123.9(8) . . ?
C74 C48 H48 118.0 . . ?
C13 C52 C40 121.2(9) . . ?
C13 C52 H52 119.4 . . ?
C40 C52 H52 119.4 . . ?
O47 C61 C24 121.2(7) . . ?
O47 C61 C41 120.6(8) . . ?
C41 C61 C24 118.1(8) . . ?
C24 C66 C26 118.1(10) . . ?
C24 C66 H66 121.0 . . ?
C26 C66 H66 121.0 . . ?
C36 C74 H74 119.3 . . ?
C48 C74 C36 121.4(8) . . ?
C48 C74 H74 119.3 . . ?
C29 O58 C75 124.1(14) . . ?
O58 C75 H75A 109.5 . . ?
O58 C75 H75C 109.5 . . ?
O58 C75 H75B 109.5 . . ?
H75A C75 H75C 109.5 . . ?
H75A C75 H75B 109.5 . . ?
H75C C75 H75B 109.5 . . ?
C76 O69 C26 120(3) . . ?
O69 C76 H76B 109.5 . . ?
O69 C76 H76A 109.5 . . ?
O69 C76 H76C 109.5 . . ?
H76B C76 H76A 109.5 . . ?
H76B C76 H76C 109.5 . . ?
H76A C76 H76C 109.5 . . ?

loop_
_geom_bond_atom_site_label_1
_geom_bond_atom_site_label_2
_geom_bond_distance
_geom_bond_site_symmetry_2
_geom_bond_publ_flag
F56 C9 1.286(11) . ?
F73 C16 1.269(12) . ?
O6 C3 1.331(11) . ?
O6 C24 1.369(11) . ?
O47 C15 1.351(11) . ?
O47 C61 1.329(10) . ?
C1 C8 1.432(10) . ?
C1 C35 1.389(11) . ?
C1 C36 1.435(11) . ?
C2 H2 0.9300 . ?
C2 C37 1.404(11) . ?
C2 C39 1.341(13) . ?
C3 C15 1.386(13) . ?
C3 C23 1.399(11) . ?
C4 C18 1.377(11) . ?
C4 C31 1.348(11) . ?
C4 C34 1.534(13) . ?
C8 H8 0.9300 . ?
C8 C12 1.336(11) . ?
C9 C16 1.386(13) . ?
C9 C23 1.397(12) . ?
C12 H12 0.9300 . ?
C12 C42 1.362(11) . ?
C13 H13 0.9300 . ?
C13 C46 1.413(11) 3_666 ?
C13 C52 1.359(14) . ?
C15 C34 1.410(12) . ?
C16 C34 1.424(12) . ?
C18 H18 0.9300 . ?
C18 C25 1.366(14) . ?
C20 H20 0.9300 . ?
C20 C32 1.432(15) . ?
C20 C40 1.383(11) 3_666 ?
C21 H21 0.9300 . ?
C21 C35 1.391(12) . ?
C21 C42 1.397(11) . ?
C23 C42 1.504(12) . ?
C24 C61 1.428(12) . ?
C24 C66 1.386(12) . ?
C25 H25 0.9300 . ?
C25 C38 1.360(12) . ?
C26 H26 0.9300 . ?
C26 C29 1.357(14) . ?
C26 C66 1.400(12) . ?
C26 O69 1.41(3) . ?
C29 H29 0.9300 . ?
C29 C41 1.428(12) . ?
C29 O58 1.311(16) . ?
C31 H31 0.9300 . ?
C31 C44 1.397(14) . ?
C32 H32 0.9300 . ?
C32 C46 1.318(13) . ?
C35 H35 0.9300 . ?
C36 C39 1.415(11) . ?
C36 C74 1.446(10) . ?
C37 C46 1.449(14) . ?
C37 C48 1.424(12) . ?
C38 C40 1.468(14) . ?
C38 C44 1.398(11) . ?
C39 H39 0.9300 . ?
C40 C52 1.418(14) . ?
C41 H41 0.9300 . ?
C41 C61 1.378(10) . ?
C44 H44 0.9300 . ?
C48 H48 0.9300 . ?
C48 C74 1.351(13) . ?
C52 H52 0.9300 . ?
C66 H66 0.9300 . ?
C74 H74 0.9300 . ?
O58 C75 1.383(19) . ?
C75 H75A 0.9600 . ?
C75 H75C 0.9600 . ?
C75 H75B 0.9600 . ?
O69 C76 1.39(4) . ?
C76 H76B 0.9600 . ?
C76 H76A 0.9600 . ?
C76 H76C 0.9600 . ?

loop_
_geom_torsion_atom_site_label_1
_geom_torsion_atom_site_label_2
_geom_torsion_atom_site_label_3
_geom_torsion_atom_site_label_4
_geom_torsion
_geom_torsion_site_symmetry_1
_geom_torsion_site_symmetry_2
_geom_torsion_site_symmetry_3
_geom_torsion_site_symmetry_4
_geom_torsion_publ_flag
F56 C9 C16 F73 -8.5(14) . . . . ?
F56 C9 C16 C34 169.6(8) . . . . ?
F56 C9 C23 C3 -176.8(9) . . . . ?
F56 C9 C23 C42 -10.3(13) . . . . ?
F73 C16 C34 C4 16.7(13) . . . . ?
F73 C16 C34 C15 -173.0(10) . . . . ?
O6 C3 C15 O47 -1.2(15) . . . . ?
O6 C3 C15 C34 -173.1(9) . . . . ?
O6 C3 C23 C9 -176.9(8) . . . . ?
O6 C3 C23 C42 17.1(12) . . . . ?
O6 C24 C61 O47 -5.3(13) . . . . ?
O6 C24 C61 C41 178.5(8) . . . . ?
O6 C24 C66 C26 -176.4(9) . . . . ?
O47 C15 C34 C4 -15.1(13) . . . . ?
O47 C15 C34 C16 175.6(8) . . . . ?
C1 C8 C12 C42 6.4(15) . . . . ?
C1 C36 C39 C2 152.9(9) . . . . ?
C1 C36 C74 C48 -157.9(10) . . . . ?
C2 C37 C46 C13 -164.5(8) . . . 3_666 ?
C2 C37 C46 C32 26.2(12) . . . . ?
C2 C37 C48 C74 -14.4(13) . . . . ?
C3 O6 C24 C61 1.9(13) . . . . ?
C3 O6 C24 C66 -179.0(9) . . . . ?
C3 C15 C34 C4 157.5(9) . . . . ?
C3 C15 C34 C16 -11.8(13) . . . . ?
C3 C23 C42 C12 43.3(13) . . . . ?
C3 C23 C42 C21 -144.4(9) . . . . ?
C4 C18 C25 C38 0.7(13) . . . . ?
C4 C31 C44 C38 -1.9(12) . . . . ?
C8 C1 C35 C21 -5.0(12) . . . . ?
C8 C1 C36 C39 -33.4(13) . . . . ?
C8 C1 C36 C74 128.6(9) . . . . ?
C8 C12 C42 C21 -16.2(14) . . . . ?
C8 C12 C42 C23 156.7(9) . . . . ?
C9 C16 C34 C4 -161.2(8) . . . . ?
C9 C16 C34 C15 9.1(12) . . . . ?
C9 C23 C42 C12 -122.8(10) . . . . ?
C9 C23 C42 C21 49.5(13) . . . . ?
C15 O47 C61 C24 5.1(13) . . . . ?
C15 O47 C61 C41 -178.8(8) . . . . ?
C15 C3 C23 C9 5.4(13) . . . . ?
C15 C3 C23 C42 -160.6(9) . . . . ?
C16 C9 C23 C3 -8.1(13) . . . . ?
C16 C9 C23 C42 158.3(9) . . . . ?
C18 C4 C31 C44 8.2(12) . . . . ?
C18 C4 C34 C15 145.1(9) . . . . ?
C18 C4 C34 C16 -45.2(11) . . . . ?
C18 C25 C38 C40 -160.7(8) . . . . ?
C18 C25 C38 C44 5.9(11) . . . . ?
C20 C32 C46 C13 -10.5(13) . . . 3_666 ?
C20 C32 C46 C37 159.6(8) . . . . ?
C20 C40 C52 C13 7.7(11) 3_666 . . . ?
C23 C3 C15 O47 176.4(9) . . . . ?
C23 C3 C15 C34 4.5(14) . . . . ?
C23 C9 C16 F73 -177.2(9) . . . . ?
C23 C9 C16 C34 0.8(13) . . . . ?
C24 O6 C3 C15 1.2(13) . . . . ?
C24 O6 C3 C23 -176.5(8) . . . . ?
C25 C38 C40 C20 31.9(11) . . . 3_666 ?
C25 C38 C40 C52 -159.0(7) . . . . ?
C25 C38 C44 C31 -5.3(11) . . . . ?
C26 C29 C41 C61 -4.1(13) . . . . ?
C26 C29 O58 C75 -3(2) . . . . ?
C29 C26 C66 C24 -6.0(15) . . . . ?
C29 C26 O69 C76 -6(5) . . . . ?
C29 C41 C61 O47 -174.9(8) . . . . ?
C29 C41 C61 C24 1.3(12) . . . . ?
C31 C4 C18 C25 -7.7(12) . . . . ?
C31 C4 C34 C15 -47.7(12) . . . . ?
C31 C4 C34 C16 121.9(8) . . . . ?
C34 C4 C18 C25 159.3(8) . . . . ?
C34 C4 C31 C44 -159.7(8) . . . . ?
C35 C1 C8 C12 4.9(13) . . . . ?
C35 C1 C36 C39 157.2(9) . . . . ?
C35 C1 C36 C74 -40.7(12) . . . . ?
C35 C21 C42 C12 15.7(13) . . . . ?
C35 C21 C42 C23 -157.1(8) . . . . ?
C36 C1 C8 C12 -165.3(9) . . . . ?
C36 C1 C35 C21 164.7(8) . . . . ?
C37 C2 C39 C36 0.7(15) . . . . ?
C37 C48 C74 C36 5.9(15) . . . . ?
C38 C40 C52 C13 -162.0(8) . . . . ?
C39 C2 C37 C46 -155.2(9) . . . . ?
C39 C2 C37 C48 11.1(13) . . . . ?
C39 C36 C74 C48 6.6(13) . . . . ?
C40 C20 C32 C46 -5.2(14) 3_666 . . . ?
C40 C38 C44 C31 162.0(8) . . . . ?
C41 C29 O58 C75 -178.2(15) . . . . ?
C42 C21 C35 C1 -5.5(14) . . . . ?
C44 C38 C40 C20 -135.1(8) . . . 3_666 ?
C44 C38 C40 C52 34.0(11) . . . . ?
C46 C13 C52 C40 8.0(13) 3_666 . . . ?
C46 C37 C48 C74 152.7(10) . . . . ?
C48 C37 C46 C13 30.4(12) . . . 3_666 ?
C48 C37 C46 C32 -139.0(8) . . . . ?
C61 O47 C15 C3 -2.1(14) . . . . ?
C61 O47 C15 C34 170.2(8) . . . . ?
C61 C24 C66 C26 2.7(13) . . . . ?
C66 C24 C61 O47 175.6(8) . . . . ?
C66 C24 C61 C41 -0.6(12) . . . . ?
C66 C26 C29 C41 6.5(15) . . . . ?
C66 C26 C29 O58 -169.2(12) . . . . ?
C66 C26 O69 C76 175(3) . . . . ?
C74 C36 C39 C2 -9.8(13) . . . . ?
O58 C29 C41 C61 171.9(11) . . . . ?
O69 C26 C29 C41 -173(2) . . . . ?
O69 C26 C66 C24 173(2) . . . . ?

loop_
_smtbx_masks_void_nr
_smtbx_masks_void_average_x
_smtbx_masks_void_average_y
_smtbx_masks_void_average_z
_smtbx_masks_void_volume
_smtbx_masks_void_count_electrons
_smtbx_masks_void_content
1 0.500 -0.249 1.000 523.7 46.8 '2 ?'
2 0.500 -0.735 0.500 523.7 46.8 '2 ?'
